data_4311875
loop_
_publ_author_name
'Richard D. Adams'
'Burjor Captain'
'Perry J. Pellechia'
'Lei Zhu'

_publ_section_title
;
 Addition of Pt(PBut3) Groups to Ru5(CO)12(\h6-C6H6)(\m5-C). Synthesis,
 Structures, and Dynamical Activity
;
_journal_name_full 'Inorganic Chemistry'
_journal_page_first 7243
_journal_page_last 7249
_journal_paper_doi 10.1021/ic049004l
_journal_volume 43
_journal_year 2004
_chemical_formula_sum 'C46 H63 O12 P2 Pt2 Ru5'
_chemical_formula_weight 1765.43
_chemical_name_systematic
; 
 ? 
;
_space_group_IT_number 61
_symmetry_cell_setting orthorhombic
_symmetry_space_group_name_Hall '-P 2ac 2ab'
_symmetry_space_group_name_H-M 'P b c a'
_atom_sites_solution_hydrogens geom
_atom_sites_solution_primary direct
_atom_sites_solution_secondary difmap
_audit_creation_method SHELXL-97
_cell_angle_alpha 90.00
_cell_angle_beta 90.00
_cell_angle_gamma 90.00
_cell_formula_units_Z 8
_cell_length_a 12.2868(3)
_cell_length_b 25.0945(6)
_cell_length_c 35.1135(8)
_cell_measurement_reflns_used 8679
_cell_measurement_temperature 296(2)
_cell_measurement_theta_max 21.79
_cell_measurement_theta_min 2.18
_cell_volume 10826.6(4)
_computing_cell_refinement 'SAINT+  V6.2 (Bruker, 2001)'
_computing_data_collection 'SMART V5.625 (Bruker, 2001)'
_computing_data_reduction 'SAINT+  V6.2'
_computing_molecular_graphics 'SHELXTL V6.1 (Sheldrick, 1997)'
_computing_publication_material 'SHELXTL V6.1'
_computing_structure_refinement 'SHELXL-97 (Sheldrick, 1997)'
_computing_structure_solution 'SHELXS-97 (Sheldrick, 1990)'
_diffrn_ambient_temperature 296(2)
_diffrn_measured_fraction_theta_full 1.000
_diffrn_measured_fraction_theta_max 1.000
_diffrn_measurement_device_type 'Bruker SMART APEX CCD diffractometer'
_diffrn_measurement_method 'omega scans'
_diffrn_radiation_monochromator graphite
_diffrn_radiation_source 'fine-focus sealed tube'
_diffrn_radiation_type MoK\a
_diffrn_radiation_wavelength 0.71073
_diffrn_reflns_av_R_equivalents 0.0807
_diffrn_reflns_av_sigmaI/netI 0.0411
_diffrn_reflns_limit_h_max 14
_diffrn_reflns_limit_h_min -14
_diffrn_reflns_limit_k_max 29
_diffrn_reflns_limit_k_min -29
_diffrn_reflns_limit_l_max 41
_diffrn_reflns_limit_l_min -41
_diffrn_reflns_number 85778
_diffrn_reflns_theta_full 25.03
_diffrn_reflns_theta_max 25.03
_diffrn_reflns_theta_min 1.16
_diffrn_standards_decay_% <1
_exptl_absorpt_coefficient_mu 6.619
_exptl_absorpt_correction_T_max 1.000
_exptl_absorpt_correction_T_min 0.768
_exptl_absorpt_correction_type multi-scan
_exptl_absorpt_process_details '(SADABS, Bruker, 1997)'
_exptl_crystal_colour DarkRed
_exptl_crystal_density_diffrn 2.166
_exptl_crystal_density_method 'not measured'
_exptl_crystal_description Plate
_exptl_crystal_F_000 6728
_exptl_crystal_size_max 0.4
_exptl_crystal_size_mid 0.10
_exptl_crystal_size_min 0.02
_refine_diff_density_max 1.290
_refine_diff_density_min -0.855
_refine_diff_density_rms 0.209
_refine_ls_extinction_method none
_refine_ls_goodness_of_fit_ref 1.228
_refine_ls_hydrogen_treatment mixed
_refine_ls_matrix_type full
_refine_ls_number_parameters 621
_refine_ls_number_reflns 9567
_refine_ls_number_restraints 0
_refine_ls_restrained_S_all 1.228
_refine_ls_R_factor_all 0.0607
_refine_ls_R_factor_gt 0.0482
_refine_ls_shift/su_max 0.005
_refine_ls_shift/su_mean 0.000
_refine_ls_structure_factor_coef Fsqd
_refine_ls_weighting_details 'calc w=1/[\s^2^(Fo^2^)+(0.0455P)^2^+9.1458P] where P=(Fo^2^+2Fc^2^)/3'
_refine_ls_weighting_scheme calc
_refine_ls_wR_factor_gt 0.0985
_refine_ls_wR_factor_ref 0.1072
_reflns_number_gt 8143
_reflns_number_total 9567
_reflns_threshold_expression >2sigma(I)
_cod_data_source_file ic049004lsi20040726_052352.cif
_cod_data_source_block bcru5bzs
_cod_depositor_comments
;
The following automatic conversions were performed:
'_symmetry_cell_setting' value 'Orthorhombic' changed to 'orthorhombic'
according to '/home/saulius/struct/CIF-dictionaries/cif_core.dic'
dictionary named 'cif_core.dic' version 2.4.1 from 2010-06-29.

Automatic conversion script
Id: cif_fix_enum 1527 2010-12-29 10:47:43Z saulius 
;
_cod_database_code 4311875

loop_
_symmetry_equiv_pos_as_xyz
'x, y, z'
'-x+1/2, -y, z+1/2'
'-x, y+1/2, -z+1/2'
'x+1/2, -y+1/2, -z'
'-x, -y, -z'
'x-1/2, y, -z-1/2'
'x, -y-1/2, z-1/2'
'-x-1/2, y-1/2, z'

loop_
_atom_site_label
_atom_site_type_symbol
_atom_site_fract_x
_atom_site_fract_y
_atom_site_fract_z
_atom_site_U_iso_or_equiv
_atom_site_adp_type
_atom_site_occupancy
_atom_site_symmetry_multiplicity
_atom_site_calc_flag
_atom_site_refinement_flags
_atom_site_disorder_assembly
_atom_site_disorder_group
Pt1 Pt 0.37270(3) 0.224056(14) 0.124944(10) 0.03241(10) Uani 1 1 d . . .
Pt2 Pt 0.65660(3) 0.055703(15) 0.136614(10) 0.03433(11) Uani 1 1 d . . .
P1 P 0.2244(2) 0.27445(10) 0.14646(7) 0.0380(6) Uani 1 1 d . . .
P2 P 0.7705(2) 0.00064(10) 0.17265(7) 0.0396(6) Uani 1 1 d . . .
Ru1 Ru 0.59637(6) 0.21428(3) 0.11666(2) 0.03674(19) Uani 1 1 d . . .
Ru2 Ru 0.47043(6) 0.12242(3) 0.14382(2) 0.03039(17) Uani 1 1 d . . .
Ru3 Ru 0.60577(6) 0.11791(3) 0.07458(2) 0.03412(18) Uani 1 1 d . . .
Ru4 Ru 0.50134(6) 0.20471(3) 0.04210(2) 0.0396(2) Uani 1 1 d . . .
Ru5 Ru 0.37867(6) 0.11525(3) 0.06962(2) 0.03560(18) Uani 1 1 d . . .
O11 O 0.7039(8) 0.3138(4) 0.0868(3) 0.094(3) Uani 1 1 d . . .
O12 O 0.7728(7) 0.2034(4) 0.1761(3) 0.089(3) Uani 1 1 d . . .
O13 O 0.5132(6) 0.2865(3) 0.1772(2) 0.063(2) Uani 1 1 d . . .
O21 O 0.5421(7) 0.1597(3) 0.2221(2) 0.071(2) Uani 1 1 d . . .
O22 O 0.4582(5) 0.0041(3) 0.1579(2) 0.058(2) Uani 1 1 d . . .
O23 O 0.2474(6) 0.0953(3) 0.1739(2) 0.0566(19) Uani 1 1 d . . .
O31 O 0.8375(6) 0.1601(4) 0.0748(3) 0.078(3) Uani 1 1 d . . .
O32 O 0.6178(7) 0.0932(4) -0.0089(2) 0.081(3) Uani 1 1 d . . .
O33 O 0.6361(7) -0.0020(3) 0.0641(2) 0.065(2) Uani 1 1 d . . .
O41 O 0.7056(7) 0.2522(5) 0.0077(3) 0.100(3) Uani 1 1 d . . .
O42 O 0.4187(8) 0.1750(4) -0.0363(2) 0.090(3) Uani 1 1 d . . .
O43 O 0.4021(10) 0.3142(4) 0.0356(3) 0.120(4) Uani 1 1 d . . .
C1 C 0.4684(7) 0.1689(4) 0.0943(2) 0.034(2) Uani 1 1 d . . .
C2 C 0.2105(13) 0.0877(10) 0.0768(6) 0.100(7) Uani 1 1 d . . .
H2 H 0.1600 0.0994 0.0947 0.120 Uiso 1 1 calc R . .
C3 C 0.2169(15) 0.1104(7) 0.0437(9) 0.109(8) Uani 1 1 d . . .
H3 H 0.1697 0.1383 0.0382 0.130 Uiso 1 1 calc R . .
C4 C 0.288(3) 0.0956(11) 0.0171(6) 0.136(12) Uani 1 1 d . . .
H4 H 0.2912 0.1126 -0.0064 0.163 Uiso 1 1 calc R . .
C5 C 0.3578(18) 0.0543(13) 0.0257(7) 0.142(13) Uani 1 1 d . . .
H5 H 0.4085 0.0432 0.0077 0.171 Uiso 1 1 calc R . .
C6 C 0.3534(14) 0.0302(6) 0.0591(9) 0.108(8) Uani 1 1 d . . .
H6 H 0.4011 0.0026 0.0649 0.130 Uiso 1 1 calc R . .
C7 C 0.278(2) 0.0465(8) 0.0850(5) 0.096(6) Uani 1 1 d . . .
H7 H 0.2730 0.0294 0.1084 0.115 Uiso 1 1 calc R . .
C11 C 0.6655(9) 0.2746(5) 0.0984(3) 0.059(3) Uani 1 1 d . . .
C12 C 0.7061(9) 0.2072(4) 0.1543(3) 0.054(3) Uani 1 1 d . . .
C13 C 0.5020(7) 0.2571(4) 0.1514(3) 0.042(2) Uani 1 1 d . . .
C21 C 0.5210(8) 0.1451(4) 0.1922(3) 0.046(2) Uani 1 1 d . . .
C22 C 0.5008(7) 0.0449(4) 0.1519(3) 0.038(2) Uani 1 1 d . . .
C23 C 0.3291(7) 0.1088(4) 0.1627(2) 0.038(2) Uani 1 1 d . . .
C31 C 0.7493(9) 0.1457(4) 0.0775(3) 0.054(3) Uani 1 1 d . . .
C32 C 0.6113(9) 0.1066(5) 0.0219(3) 0.059(3) Uani 1 1 d . . .
C33 C 0.6316(8) 0.0399(4) 0.0789(3) 0.048(3) Uani 1 1 d . . .
C41 C 0.6291(10) 0.2349(5) 0.0220(3) 0.066(3) Uani 1 1 d . . .
C42 C 0.4486(9) 0.1853(5) -0.0065(3) 0.055(3) Uani 1 1 d . . .
C43 C 0.4314(11) 0.2718(6) 0.0403(4) 0.075(4) Uani 1 1 d . . .
C50 C 0.2296(9) 0.3478(4) 0.1326(3) 0.056(3) Uani 1 1 d . . .
C51 C 0.3488(10) 0.3678(5) 0.1371(4) 0.085(4) Uani 1 1 d . . .
H51A H 0.3957 0.3474 0.1208 0.128 Uiso 1 1 calc R . .
H51B H 0.3715 0.3634 0.1631 0.128 Uiso 1 1 calc R . .
H51C H 0.3527 0.4047 0.1303 0.128 Uiso 1 1 calc R . .
C52 C 0.1532(11) 0.3855(5) 0.1550(5) 0.095(5) Uani 1 1 d . . .
H52A H 0.1646 0.4215 0.1467 0.142 Uiso 1 1 calc R . .
H52B H 0.1686 0.3828 0.1817 0.142 Uiso 1 1 calc R . .
H52C H 0.0788 0.3756 0.1504 0.142 Uiso 1 1 calc R . .
C53 C 0.2055(11) 0.3551(5) 0.0911(4) 0.085(4) Uani 1 1 d . . .
H53A H 0.2313 0.3894 0.0830 0.127 Uiso 1 1 calc R . .
H53B H 0.1284 0.3528 0.0870 0.127 Uiso 1 1 calc R . .
H53C H 0.2415 0.3277 0.0767 0.127 Uiso 1 1 calc R . .
C54 C 0.0923(7) 0.2455(4) 0.1247(3) 0.042(2) Uani 1 1 d . . .
C55 C -0.0111(8) 0.2798(5) 0.1286(3) 0.061(3) Uani 1 1 d . . .
H55A H 0.0005 0.3137 0.1167 0.091 Uiso 1 1 calc R . .
H55B H -0.0274 0.2849 0.1551 0.091 Uiso 1 1 calc R . .
H55C H -0.0710 0.2620 0.1165 0.091 Uiso 1 1 calc R . .
C56 C 0.1125(8) 0.2363(5) 0.0822(3) 0.060(3) Uani 1 1 d . . .
H56A H 0.0533 0.2161 0.0716 0.090 Uiso 1 1 calc R . .
H56B H 0.1792 0.2170 0.0788 0.090 Uiso 1 1 calc R . .
H56C H 0.1175 0.2700 0.0694 0.090 Uiso 1 1 calc R . .
C57 C 0.0710(9) 0.1903(4) 0.1428(4) 0.064(3) Uani 1 1 d . . .
H57A H 0.0472 0.1948 0.1686 0.095 Uiso 1 1 calc R . .
H57B H 0.1369 0.1697 0.1424 0.095 Uiso 1 1 calc R . .
H57C H 0.0158 0.1720 0.1285 0.095 Uiso 1 1 calc R . .
C58 C 0.2087(10) 0.2709(5) 0.2014(3) 0.061(3) Uani 1 1 d . . .
C59 C 0.2402(11) 0.2152(5) 0.2146(3) 0.068(4) Uani 1 1 d . . .
H59A H 0.3109 0.2063 0.2048 0.102 Uiso 1 1 calc R . .
H59B H 0.1878 0.1899 0.2054 0.102 Uiso 1 1 calc R . .
H59C H 0.2419 0.2142 0.2419 0.102 Uiso 1 1 calc R . .
C60 C 0.2900(10) 0.3096(6) 0.2204(4) 0.087(4) Uani 1 1 d . . .
H60A H 0.2813 0.3082 0.2475 0.130 Uiso 1 1 calc R . .
H60B H 0.2764 0.3452 0.2116 0.130 Uiso 1 1 calc R . .
H60C H 0.3630 0.2994 0.2138 0.130 Uiso 1 1 calc R . .
C61 C 0.0950(10) 0.2846(6) 0.2164(4) 0.084(4) Uani 1 1 d . . .
H61A H 0.0437 0.2585 0.2076 0.126 Uiso 1 1 calc R . .
H61B H 0.0740 0.3192 0.2074 0.126 Uiso 1 1 calc R . .
H61C H 0.0961 0.2847 0.2438 0.126 Uiso 1 1 calc R . .
C62 C 0.7260(11) -0.0715(5) 0.1737(5) 0.084(4) Uani 1 1 d . . .
C63 C 0.6304(11) -0.0785(7) 0.2046(5) 0.117(7) Uani 1 1 d . . .
H63A H 0.5748 -0.0524 0.2001 0.176 Uiso 1 1 calc R . .
H63B H 0.6596 -0.0738 0.2298 0.176 Uiso 1 1 calc R . .
H63C H 0.5998 -0.1136 0.2025 0.176 Uiso 1 1 calc R . .
C64 C 0.6744(10) -0.0871(4) 0.1364(4) 0.071(4) Uani 1 1 d . . .
H64A H 0.7275 -0.0845 0.1164 0.107 Uiso 1 1 calc R . .
H64B H 0.6147 -0.0636 0.1310 0.107 Uiso 1 1 calc R . .
H64C H 0.6483 -0.1231 0.1380 0.107 Uiso 1 1 calc R . .
C65 C 0.8203(10) -0.1117(5) 0.1835(5) 0.100(6) Uani 1 1 d . . .
H65A H 0.7901 -0.1463 0.1884 0.151 Uiso 1 1 calc R . .
H65B H 0.8586 -0.0995 0.2057 0.151 Uiso 1 1 calc R . .
H65C H 0.8698 -0.1138 0.1624 0.151 Uiso 1 1 calc R . .
C66 C 0.9100(9) 0.0066(6) 0.1512(4) 0.075(4) Uani 1 1 d . . .
C67 C 0.9292(10) 0.0612(5) 0.1364(5) 0.099(6) Uani 1 1 d . . .
H67A H 0.9493 0.0844 0.1570 0.148 Uiso 1 1 calc R . .
H67B H 0.8639 0.0743 0.1246 0.148 Uiso 1 1 calc R . .
H67C H 0.9868 0.0604 0.1179 0.148 Uiso 1 1 calc R . .
C68 C 0.9079(12) -0.0315(7) 0.1140(4) 0.116(6) Uani 1 1 d . . .
H68A H 0.8711 -0.0135 0.0936 0.174 Uiso 1 1 calc R . .
H68B H 0.8703 -0.0639 0.1200 0.174 Uiso 1 1 calc R . .
H68C H 0.9812 -0.0395 0.1064 0.174 Uiso 1 1 calc R . .
C69 C 1.0078(8) -0.0116(5) 0.1759(4) 0.071(4) Uani 1 1 d . . .
H69A H 1.0710 -0.0157 0.1601 0.106 Uiso 1 1 calc R . .
H69B H 0.9909 -0.0451 0.1878 0.106 Uiso 1 1 calc R . .
H69C H 1.0221 0.0146 0.1952 0.106 Uiso 1 1 calc R . .
C70 C 0.7758(11) 0.0236(6) 0.2238(3) 0.081(4) Uani 1 1 d . . .
C71 C 0.8344(11) -0.0136(7) 0.2521(4) 0.099(5) Uani 1 1 d . . .
H71A H 0.8518 0.0058 0.2748 0.148 Uiso 1 1 calc R . .
H71B H 0.9001 -0.0268 0.2407 0.148 Uiso 1 1 calc R . .
H71C H 0.7876 -0.0430 0.2583 0.148 Uiso 1 1 calc R . .
C72 C 0.8420(15) 0.0804(7) 0.2223(5) 0.135(8) Uani 1 1 d . . .
H72A H 0.8104 0.1029 0.2031 0.203 Uiso 1 1 calc R . .
H72B H 0.9170 0.0738 0.2162 0.203 Uiso 1 1 calc R . .
H72C H 0.8373 0.0977 0.2466 0.203 Uiso 1 1 calc R . .
C73 C 0.6656(11) 0.0380(6) 0.2377(3) 0.089(5) Uani 1 1 d . . .
H73A H 0.6657 0.0386 0.2651 0.134 Uiso 1 1 calc R . .
H73B H 0.6139 0.0121 0.2289 0.134 Uiso 1 1 calc R . .
H73C H 0.6461 0.0726 0.2282 0.134 Uiso 1 1 calc R . .
C80 C 0.8999(16) 1.0010(18) 0.0121(7) 0.148(12) Uani 1 1 d . . .
H80 H 0.8277 1.0005 0.0201 0.177 Uiso 1 1 calc R . .
C81 C 0.963(3) 0.9570(12) 0.0184(6) 0.142(9) Uani 1 1 d . . .
H81 H 0.9353 0.9282 0.0320 0.171 Uiso 1 1 calc R . .
C82 C 1.063(3) 0.9560(14) 0.0047(9) 0.172(12) Uani 1 1 d . . .
H82 H 1.1060 0.9257 0.0069 0.206 Uiso 1 1 calc R . .

loop_
_atom_site_aniso_label
_atom_site_aniso_U_11
_atom_site_aniso_U_22
_atom_site_aniso_U_33
_atom_site_aniso_U_23
_atom_site_aniso_U_13
_atom_site_aniso_U_12
Pt1 0.02881(18) 0.0312(2) 0.0372(2) -0.00283(16) 0.00023(15) -0.00109(14)
Pt2 0.03067(19) 0.0357(2) 0.0367(2) -0.00147(16) -0.00113(15) 0.00218(15)
P1 0.0359(13) 0.0332(13) 0.0449(14) -0.0030(11) 0.0039(11) 0.0047(10)
P2 0.0349(13) 0.0392(14) 0.0446(14) 0.0001(12) -0.0005(11) 0.0040(11)
Ru1 0.0294(4) 0.0408(5) 0.0400(4) -0.0052(3) 0.0000(3) -0.0083(3)
Ru2 0.0307(4) 0.0305(4) 0.0299(4) -0.0005(3) 0.0025(3) 0.0015(3)
Ru3 0.0294(4) 0.0421(4) 0.0309(4) -0.0019(3) 0.0035(3) 0.0019(3)
Ru4 0.0348(4) 0.0471(5) 0.0369(4) 0.0085(4) -0.0004(3) -0.0033(3)
Ru5 0.0311(4) 0.0389(4) 0.0368(4) -0.0067(3) -0.0014(3) -0.0052(3)
O11 0.114(8) 0.089(7) 0.081(6) -0.007(5) 0.027(6) -0.059(6)
O12 0.056(5) 0.121(8) 0.090(7) 0.000(6) -0.029(5) -0.022(5)
O13 0.048(4) 0.076(6) 0.066(5) -0.030(5) -0.008(4) -0.007(4)
O21 0.097(7) 0.077(6) 0.039(4) -0.014(4) -0.009(4) -0.011(5)
O22 0.041(4) 0.034(4) 0.098(6) 0.013(4) 0.011(4) 0.000(3)
O23 0.036(4) 0.070(5) 0.064(5) 0.021(4) 0.009(4) 0.000(4)
O31 0.043(5) 0.093(7) 0.097(7) 0.010(5) 0.003(4) -0.009(4)
O32 0.106(7) 0.099(7) 0.038(5) -0.008(5) 0.008(5) 0.021(5)
O33 0.089(6) 0.054(5) 0.054(5) -0.020(4) -0.001(4) 0.018(4)
O41 0.075(6) 0.161(10) 0.064(6) 0.010(6) 0.012(5) -0.057(7)
O42 0.083(6) 0.135(9) 0.051(5) 0.014(5) -0.007(5) -0.030(6)
O43 0.159(11) 0.072(7) 0.129(10) 0.037(7) 0.038(8) 0.048(7)
C1 0.032(5) 0.038(5) 0.032(5) -0.006(4) 0.001(4) -0.008(4)
C2 0.047(9) 0.140(19) 0.113(14) -0.086(13) 0.034(10) -0.051(10)
C3 0.073(12) 0.068(11) 0.18(2) -0.056(15) -0.080(14) 0.010(9)
C4 0.20(3) 0.14(2) 0.071(12) 0.040(13) -0.082(16) -0.125(19)
C5 0.115(18) 0.21(3) 0.100(15) -0.126(18) 0.060(15) -0.093(18)
C6 0.063(11) 0.041(8) 0.22(2) -0.061(13) -0.050(13) 0.002(7)
C7 0.139(17) 0.071(11) 0.077(10) 0.022(9) -0.030(11) -0.074(11)
C11 0.063(7) 0.059(8) 0.054(7) -0.008(6) 0.015(6) -0.023(6)
C12 0.041(6) 0.063(7) 0.057(7) -0.011(6) -0.007(5) -0.014(5)
C13 0.038(5) 0.043(6) 0.046(6) -0.002(5) -0.001(5) 0.000(4)
C21 0.043(6) 0.054(7) 0.042(6) 0.003(5) 0.003(5) -0.004(5)
C22 0.037(5) 0.037(6) 0.038(5) 0.007(4) 0.011(4) 0.004(4)
C23 0.032(5) 0.055(6) 0.028(5) 0.010(4) -0.004(4) 0.009(5)
C31 0.041(6) 0.061(7) 0.059(7) 0.000(6) -0.003(5) -0.015(5)
C32 0.062(7) 0.075(8) 0.041(6) -0.008(6) 0.009(5) 0.004(6)
C33 0.042(6) 0.056(7) 0.047(6) -0.004(5) 0.000(5) 0.003(5)
C41 0.063(8) 0.089(10) 0.047(7) 0.013(6) -0.007(6) -0.027(7)
C42 0.051(6) 0.071(8) 0.042(6) 0.009(6) -0.005(5) -0.012(6)
C43 0.075(9) 0.072(9) 0.077(9) 0.028(7) 0.020(7) 0.021(7)
C50 0.059(7) 0.028(5) 0.079(8) -0.001(5) 0.002(6) 0.014(5)
C51 0.078(9) 0.048(8) 0.130(13) 0.002(8) -0.016(8) -0.018(7)
C52 0.094(11) 0.046(8) 0.144(14) -0.022(8) 0.011(10) 0.036(7)
C53 0.082(9) 0.056(8) 0.116(12) 0.037(8) 0.012(9) 0.009(7)
C54 0.023(5) 0.048(6) 0.054(6) -0.005(5) 0.002(4) 0.004(4)
C55 0.040(6) 0.065(8) 0.077(8) 0.007(6) -0.003(6) 0.024(5)
C56 0.048(7) 0.062(8) 0.070(8) -0.015(6) -0.009(6) -0.002(6)
C57 0.052(7) 0.035(6) 0.103(10) 0.009(6) 0.002(7) -0.009(5)
C58 0.067(8) 0.065(8) 0.052(7) -0.009(6) 0.010(6) 0.016(6)
C59 0.087(9) 0.083(9) 0.035(6) 0.004(6) 0.013(6) 0.028(7)
C60 0.068(9) 0.115(12) 0.077(9) -0.044(9) -0.005(7) 0.010(8)
C61 0.080(9) 0.106(11) 0.065(8) -0.015(8) 0.029(7) 0.033(8)
C62 0.078(9) 0.045(7) 0.130(13) 0.025(8) -0.033(9) 0.003(6)
C63 0.072(10) 0.124(14) 0.156(16) 0.083(13) 0.011(10) -0.006(9)
C64 0.071(8) 0.038(7) 0.105(11) -0.003(7) -0.021(7) 0.000(6)
C65 0.062(8) 0.052(8) 0.187(17) 0.018(9) -0.038(10) 0.010(7)
C66 0.049(7) 0.104(11) 0.072(9) 0.013(8) -0.005(6) 0.026(7)
C67 0.035(7) 0.078(10) 0.184(17) 0.051(10) -0.001(8) -0.009(6)
C68 0.095(12) 0.174(18) 0.079(10) 0.016(11) 0.028(9) 0.066(12)
C69 0.037(6) 0.084(9) 0.091(10) 0.005(8) -0.007(6) 0.018(6)
C70 0.088(10) 0.110(12) 0.044(7) -0.004(7) -0.018(7) 0.041(9)
C71 0.095(11) 0.152(15) 0.050(8) 0.027(9) -0.016(7) 0.036(10)
C72 0.156(17) 0.089(13) 0.161(18) -0.027(12) -0.098(14) 0.013(12)
C73 0.080(9) 0.141(14) 0.047(7) -0.013(8) -0.003(7) 0.043(9)
C80 0.069(13) 0.27(4) 0.106(17) -0.07(2) 0.005(12) -0.04(2)
C81 0.16(3) 0.17(3) 0.105(16) -0.003(16) 0.006(18) -0.07(2)
C82 0.11(2) 0.23(3) 0.18(3) -0.09(2) 0.014(17) -0.055(19)

loop_
_atom_type_symbol
_atom_type_description
_atom_type_scat_dispersion_real
_atom_type_scat_dispersion_imag
_atom_type_scat_source
C C 0.0033 0.0016 'International Tables Vol C Tables 4.2.6.8 and 6.1.1.4'
H H 0.0000 0.0000 'International Tables Vol C Tables 4.2.6.8 and 6.1.1.4'
O O 0.0106 0.0060 'International Tables Vol C Tables 4.2.6.8 and 6.1.1.4'
P P 0.1023 0.0942 'International Tables Vol C Tables 4.2.6.8 and 6.1.1.4'
Ru Ru -1.2594 0.8363 'International Tables Vol C Tables 4.2.6.8 and 6.1.1.4'
Pt Pt -1.7033 8.3905 'International Tables Vol C Tables 4.2.6.8 and 6.1.1.4'

loop_
_geom_angle_atom_site_label_1
_geom_angle_atom_site_label_2
_geom_angle_atom_site_label_3
_geom_angle
_geom_angle_site_symmetry_1
_geom_angle_site_symmetry_3
_geom_angle_publ_flag
C13 Pt1 C1 93.8(4) . . ?
C13 Pt1 P1 104.0(3) . . ?
C1 Pt1 P1 162.1(2) . . ?
C13 Pt1 Ru1 46.0(3) . . ?
C1 Pt1 Ru1 48.4(2) . . ?
P1 Pt1 Ru1 148.41(7) . . ?
C13 Pt1 Ru2 86.0(3) . . ?
C1 Pt1 Ru2 46.2(2) . . ?
P1 Pt1 Ru2 136.39(6) . . ?
Ru1 Pt1 Ru2 62.32(2) . . ?
C13 Pt1 Ru4 95.1(3) . . ?
C1 Pt1 Ru4 36.8(2) . . ?
P1 Pt1 Ru4 136.55(7) . . ?
Ru1 Pt1 Ru4 55.11(2) . . ?
Ru2 Pt1 Ru4 82.84(2) . . ?
C13 Pt1 Ru5 125.8(3) . . ?
C1 Pt1 Ru5 32.7(2) . . ?
P1 Pt1 Ru5 130.06(6) . . ?
Ru1 Pt1 Ru5 81.11(2) . . ?
Ru2 Pt1 Ru5 53.57(2) . . ?
Ru4 Pt1 Ru5 50.77(2) . . ?
C22 Pt2 C33 95.3(4) . . ?
C22 Pt2 P2 110.3(3) . . ?
C33 Pt2 P2 120.0(3) . . ?
C22 Pt2 Ru3 94.1(3) . . ?
C33 Pt2 Ru3 46.1(3) . . ?
P2 Pt2 Ru3 154.06(6) . . ?
C22 Pt2 Ru2 44.7(3) . . ?
C33 Pt2 Ru2 94.6(3) . . ?
P2 Pt2 Ru2 141.31(6) . . ?
Ru3 Pt2 Ru2 63.53(2) . . ?
C50 P1 C54 106.9(5) . . ?
C50 P1 C58 107.5(5) . . ?
C54 P1 C58 107.0(5) . . ?
C50 P1 Pt1 114.4(4) . . ?
C54 P1 Pt1 108.8(3) . . ?
C58 P1 Pt1 111.9(4) . . ?
C66 P2 C70 109.0(6) . . ?
C66 P2 C62 110.4(7) . . ?
C70 P2 C62 106.5(7) . . ?
C66 P2 Pt2 106.4(4) . . ?
C70 P2 Pt2 110.8(4) . . ?
C62 P2 Pt2 113.8(4) . . ?
C11 Ru1 C12 89.5(5) . . ?
C11 Ru1 C13 92.2(5) . . ?
C12 Ru1 C13 92.2(4) . . ?
C11 Ru1 C1 131.3(4) . . ?
C12 Ru1 C1 138.1(4) . . ?
C13 Ru1 C1 94.9(4) . . ?
C11 Ru1 Pt1 114.7(4) . . ?
C12 Ru1 Pt1 129.8(3) . . ?
C13 Ru1 Pt1 46.6(3) . . ?
C1 Ru1 Pt1 49.0(2) . . ?
C11 Ru1 Ru3 119.9(3) . . ?
C12 Ru1 Ru3 104.7(3) . . ?
C13 Ru1 Ru3 143.2(3) . . ?
C1 Ru1 Ru3 51.1(2) . . ?
Pt1 Ru1 Ru3 99.81(3) . . ?
C11 Ru1 Ru4 86.5(4) . . ?
C12 Ru1 Ru4 156.2(3) . . ?
C13 Ru1 Ru4 111.4(3) . . ?
C1 Ru1 Ru4 46.3(2) . . ?
Pt1 Ru1 Ru4 72.59(2) . . ?
Ru3 Ru1 Ru4 58.08(3) . . ?
C11 Ru1 Ru2 175.5(4) . . ?
C12 Ru1 Ru2 94.3(3) . . ?
C13 Ru1 Ru2 85.3(3) . . ?
C1 Ru1 Ru2 45.5(2) . . ?
Pt1 Ru1 Ru2 60.87(2) . . ?
Ru3 Ru1 Ru2 61.40(2) . . ?
Ru4 Ru1 Ru2 90.93(3) . . ?
C23 Ru2 C21 92.3(4) . . ?
C23 Ru2 C22 86.9(4) . . ?
C21 Ru2 C22 96.0(4) . . ?
C23 Ru2 C1 112.4(3) . . ?
C21 Ru2 C1 125.5(4) . . ?
C22 Ru2 C1 131.4(4) . . ?
C23 Ru2 Ru5 86.9(3) . . ?
C21 Ru2 Ru5 165.8(3) . . ?
C22 Ru2 Ru5 98.1(3) . . ?
C1 Ru2 Ru5 43.1(2) . . ?
C23 Ru2 Pt2 131.5(3) . . ?
C21 Ru2 Pt2 89.6(3) . . ?
C22 Ru2 Pt2 44.8(3) . . ?
C1 Ru2 Pt2 105.3(2) . . ?
Ru5 Ru2 Pt2 101.53(3) . . ?
C23 Ru2 Pt1 81.9(3) . . ?
C21 Ru2 Pt1 94.4(3) . . ?
C22 Ru2 Pt1 165.0(3) . . ?
C1 Ru2 Pt1 46.7(2) . . ?
Ru5 Ru2 Pt1 71.44(2) . . ?
Pt2 Ru2 Pt1 146.20(3) . . ?
C23 Ru2 Ru1 137.8(3) . . ?
C21 Ru2 Ru1 83.3(3) . . ?
C22 Ru2 Ru1 135.3(3) . . ?
C1 Ru2 Ru1 45.5(2) . . ?
Ru5 Ru2 Ru1 87.76(3) . . ?
Pt2 Ru2 Ru1 90.54(3) . . ?
Pt1 Ru2 Ru1 56.81(2) . . ?
C23 Ru2 Ru3 143.2(3) . . ?
C21 Ru2 Ru3 124.5(3) . . ?
C22 Ru2 Ru3 88.5(3) . . ?
C1 Ru2 Ru3 49.0(2) . . ?
Ru5 Ru2 Ru3 57.70(2) . . ?
Pt2 Ru2 Ru3 56.68(2) . . ?
Pt1 Ru2 Ru3 94.52(3) . . ?
Ru1 Ru2 Ru3 57.64(2) . . ?
C32 Ru3 C31 94.4(5) . . ?
C32 Ru3 C33 85.4(5) . . ?
C31 Ru3 C33 102.1(4) . . ?
C32 Ru3 C1 115.0(4) . . ?
C31 Ru3 C1 118.4(4) . . ?
C33 Ru3 C1 131.4(4) . . ?
C32 Ru3 Pt2 133.4(4) . . ?
C31 Ru3 Pt2 87.4(3) . . ?
C33 Ru3 Pt2 49.1(3) . . ?
C1 Ru3 Pt2 104.5(2) . . ?
C32 Ru3 Ru4 74.3(4) . . ?
C31 Ru3 Ru4 99.4(3) . . ?
C33 Ru3 Ru4 151.4(3) . . ?
C1 Ru3 Ru4 47.7(2) . . ?
Pt2 Ru3 Ru4 151.17(3) . . ?
C32 Ru3 Ru5 88.4(3) . . ?
C31 Ru3 Ru5 159.9(3) . . ?
C33 Ru3 Ru5 98.1(3) . . ?
C1 Ru3 Ru5 43.7(2) . . ?
Pt2 Ru3 Ru5 105.20(3) . . ?
Ru4 Ru3 Ru5 62.06(3) . . ?
C32 Ru3 Ru1 130.2(4) . . ?
C31 Ru3 Ru1 72.3(3) . . ?
C33 Ru3 Ru1 143.7(3) . . ?
C1 Ru3 Ru1 47.0(2) . . ?
Pt2 Ru3 Ru1 94.62(3) . . ?
Ru4 Ru3 Ru1 61.69(3) . . ?
Ru5 Ru3 Ru1 90.70(3) . . ?
C32 Ru3 Ru2 147.3(3) . . ?
C31 Ru3 Ru2 117.7(3) . . ?
C33 Ru3 Ru2 93.7(3) . . ?
C1 Ru3 Ru2 45.1(2) . . ?
Pt2 Ru3 Ru2 59.79(2) . . ?
Ru4 Ru3 Ru2 92.75(3) . . ?
Ru5 Ru3 Ru2 59.30(2) . . ?
Ru1 Ru3 Ru2 60.96(3) . . ?
C41 Ru4 C43 90.5(6) . . ?
C41 Ru4 C42 92.9(5) . . ?
C43 Ru4 C42 92.5(6) . . ?
C41 Ru4 C1 131.8(4) . . ?
C43 Ru4 C1 109.0(4) . . ?
C42 Ru4 C1 128.2(4) . . ?
C41 Ru4 Ru3 94.9(4) . . ?
C43 Ru4 Ru3 157.4(4) . . ?
C42 Ru4 Ru3 109.1(4) . . ?
C1 Ru4 Ru3 52.3(2) . . ?
C41 Ru4 Ru5 151.6(4) . . ?
C43 Ru4 Ru5 117.9(4) . . ?
C42 Ru4 Ru5 85.6(3) . . ?
C1 Ru4 Ru5 42.6(2) . . ?
Ru3 Ru4 Ru5 59.37(3) . . ?
C41 Ru4 Ru1 88.2(3) . . ?
C43 Ru4 Ru1 98.1(4) . . ?
C42 Ru4 Ru1 169.3(4) . . ?
C1 Ru4 Ru1 46.6(2) . . ?
Ru3 Ru4 Ru1 60.23(3) . . ?
Ru5 Ru4 Ru1 88.40(3) . . ?
C41 Ru4 Pt1 131.5(4) . . ?
C43 Ru4 Pt1 71.6(4) . . ?
C42 Ru4 Pt1 131.4(3) . . ?
C1 Ru4 Pt1 37.3(2) . . ?
Ru3 Ru4 Pt1 88.57(3) . . ?
Ru5 Ru4 Pt1 64.72(2) . . ?
Ru1 Ru4 Pt1 52.30(2) . . ?
C1 Ru5 C6 146.2(5) . . ?
C1 Ru5 C5 149.9(5) . . ?
C6 Ru5 C5 35.2(8) . . ?
C1 Ru5 C7 139.1(5) . . ?
C6 Ru5 C7 36.2(6) . . ?
C5 Ru5 C7 63.7(7) . . ?
C1 Ru5 C3 137.6(5) . . ?
C6 Ru5 C3 75.3(6) . . ?
C5 Ru5 C3 64.0(7) . . ?
C7 Ru5 C3 63.0(7) . . ?
C1 Ru5 C2 134.5(4) . . ?
C6 Ru5 C2 65.0(6) . . ?
C5 Ru5 C2 75.5(6) . . ?
C7 Ru5 C2 36.1(6) . . ?
C3 Ru5 C2 34.4(7) . . ?
C1 Ru5 C4 144.4(5) . . ?
C6 Ru5 C4 64.5(7) . . ?
C5 Ru5 C4 36.4(8) . . ?
C7 Ru5 C4 75.3(6) . . ?
C3 Ru5 C4 35.3(7) . . ?
C2 Ru5 C4 63.4(7) . . ?
C1 Ru5 Ru3 52.4(3) . . ?
C6 Ru5 Ru3 100.1(4) . . ?
C5 Ru5 Ru3 100.2(6) . . ?
C7 Ru5 Ru3 124.5(7) . . ?
C3 Ru5 Ru3 158.9(9) . . ?
C2 Ru5 Ru3 160.1(8) . . ?
C4 Ru5 Ru3 124.0(10) . . ?
C1 Ru5 Ru2 47.4(3) . . ?
C6 Ru5 Ru2 105.8(7) . . ?
C5 Ru5 Ru2 137.5(11) . . ?
C7 Ru5 Ru2 92.7(4) . . ?
C3 Ru5 Ru2 138.1(9) . . ?
C2 Ru5 Ru2 106.8(6) . . ?
C4 Ru5 Ru2 168.0(4) . . ?
Ru3 Ru5 Ru2 63.00(2) . . ?
C1 Ru5 Ru4 46.5(3) . . ?
C6 Ru5 Ru4 141.3(8) . . ?
C5 Ru5 Ru4 111.7(7) . . ?
C7 Ru5 Ru4 174.3(4) . . ?
C3 Ru5 Ru4 112.3(8) . . ?
C2 Ru5 Ru4 141.2(8) . . ?
C4 Ru5 Ru4 99.1(4) . . ?
Ru3 Ru5 Ru4 58.57(3) . . ?
Ru2 Ru5 Ru4 92.91(3) . . ?
C1 Ru5 Pt1 35.9(3) . . ?
C6 Ru5 Pt1 152.7(9) . . ?
C5 Ru5 Pt1 167.3(10) . . ?
C7 Ru5 Pt1 119.1(6) . . ?
C3 Ru5 Pt1 105.5(5) . . ?
C2 Ru5 Pt1 99.8(4) . . ?
C4 Ru5 Pt1 131.0(10) . . ?
Ru3 Ru5 Pt1 88.07(2) . . ?
Ru2 Ru5 Pt1 54.99(2) . . ?
Ru4 Ru5 Pt1 64.51(2) . . ?
Ru5 C1 Ru4 90.9(3) . . ?
Ru5 C1 Ru2 89.5(4) . . ?
Ru4 C1 Ru2 165.8(5) . . ?
Ru5 C1 Ru1 165.8(5) . . ?
Ru4 C1 Ru1 87.1(3) . . ?
Ru2 C1 Ru1 89.1(3) . . ?
Ru5 C1 Pt1 111.4(4) . . ?
Ru4 C1 Pt1 105.9(4) . . ?
Ru2 C1 Pt1 87.1(3) . . ?
Ru1 C1 Pt1 82.6(3) . . ?
Ru5 C1 Ru3 83.9(3) . . ?
Ru4 C1 Ru3 80.0(3) . . ?
Ru2 C1 Ru3 86.0(3) . . ?
Ru1 C1 Ru3 82.0(3) . . ?
Pt1 C1 Ru3 163.2(4) . . ?
C3 C2 C7 119.2(16) . . ?
C3 C2 Ru5 72.6(9) . . ?
C7 C2 Ru5 71.7(8) . . ?
C2 C3 C4 123.0(19) . . ?
C2 C3 Ru5 73.0(9) . . ?
C4 C3 Ru5 73.1(9) . . ?
C3 C4 C5 117.8(18) . . ?
C3 C4 Ru5 71.6(9) . . ?
C5 C4 Ru5 71.0(9) . . ?
C6 C5 C4 120.8(18) . . ?
C6 C5 Ru5 72.4(8) . . ?
C4 C5 Ru5 72.6(10) . . ?
C5 C6 C7 118.9(18) . . ?
C5 C6 Ru5 72.4(10) . . ?
C7 C6 Ru5 72.0(8) . . ?
C2 C7 C6 120.3(16) . . ?
C2 C7 Ru5 72.2(8) . . ?
C6 C7 Ru5 71.9(8) . . ?
O11 C11 Ru1 176.6(12) . . ?
O12 C12 Ru1 178.6(11) . . ?
O13 C13 Ru1 137.7(8) . . ?
O13 C13 Pt1 134.8(8) . . ?
Ru1 C13 Pt1 87.3(4) . . ?
O21 C21 Ru2 173.9(9) . . ?
O22 C22 Ru2 142.4(7) . . ?
O22 C22 Pt2 126.5(7) . . ?
Ru2 C22 Pt2 90.5(4) . . ?
O23 C23 Ru2 173.0(9) . . ?
O31 C31 Ru3 171.5(10) . . ?
O32 C32 Ru3 171.3(11) . . ?
O33 C33 Ru3 148.6(9) . . ?
O33 C33 Pt2 126.5(8) . . ?
Ru3 C33 Pt2 84.9(4) . . ?
O41 C41 Ru4 176.2(11) . . ?
O42 C42 Ru4 177.7(11) . . ?
O43 C43 Ru4 169.5(12) . . ?
C53 C50 C52 107.4(10) . . ?
C53 C50 C51 104.2(10) . . ?
C52 C50 C51 108.8(10) . . ?
C53 C50 P1 111.1(8) . . ?
C52 C50 P1 116.2(9) . . ?
C51 C50 P1 108.5(7) . . ?
C56 C54 C55 107.7(9) . . ?
C56 C54 C57 107.0(9) . . ?
C55 C54 C57 108.9(8) . . ?
C56 C54 P1 107.8(6) . . ?
C55 C54 P1 116.5(7) . . ?
C57 C54 P1 108.4(7) . . ?
C59 C58 C61 109.4(10) . . ?
C59 C58 C60 106.3(11) . . ?
C61 C58 C60 107.4(10) . . ?
C59 C58 P1 108.7(7) . . ?
C61 C58 P1 115.0(8) . . ?
C60 C58 P1 109.6(9) . . ?
C64 C62 C65 109.4(12) . . ?
C64 C62 C63 104.6(12) . . ?
C65 C62 C63 108.6(11) . . ?
C64 C62 P2 110.6(9) . . ?
C65 C62 P2 113.9(9) . . ?
C63 C62 P2 109.3(10) . . ?
C67 C66 C69 110.3(11) . . ?
C67 C66 C68 105.3(12) . . ?
C69 C66 C68 106.8(10) . . ?
C67 C66 P2 111.1(9) . . ?
C69 C66 P2 117.4(9) . . ?
C68 C66 P2 105.2(9) . . ?
C73 C70 C71 111.1(12) . . ?
C73 C70 C72 104.5(12) . . ?
C71 C70 C72 108.4(12) . . ?
C73 C70 P2 110.9(9) . . ?
C71 C70 P2 116.4(10) . . ?
C72 C70 P2 104.6(10) . . ?
C82 C80 C81 123(3) 5_775 . ?
C82 C81 C80 119(2) . . ?
C80 C82 C81 118(3) 5_775 . ?

loop_
_geom_bond_atom_site_label_1
_geom_bond_atom_site_label_2
_geom_bond_distance
_geom_bond_site_symmetry_2
_geom_bond_publ_flag
Pt1 C13 2.019(10) . ?
Pt1 C1 2.110(9) . ?
Pt1 P1 2.343(2) . ?
Pt1 Ru1 2.7744(8) . ?
Pt1 Ru2 2.8959(8) . ?
Pt1 Ru4 3.3459(9) . ?
Pt1 Ru5 3.3518(8) . ?
Pt2 C22 2.006(9) . ?
Pt2 C33 2.087(11) . ?
Pt2 P2 2.339(2) . ?
Pt2 Ru3 2.7518(8) . ?
Pt2 Ru2 2.8460(8) . ?
P1 C50 1.904(10) . ?
P1 C54 1.935(10) . ?
P1 C58 1.940(11) . ?
P2 C66 1.877(12) . ?
P2 C70 1.887(12) . ?
P2 C62 1.891(12) . ?
Ru1 C11 1.851(11) . ?
Ru1 C12 1.896(11) . ?
Ru1 C13 1.998(10) . ?
Ru1 C1 2.093(8) . ?
Ru1 Ru3 2.8362(11) . ?
Ru1 Ru4 2.8764(11) . ?
Ru1 Ru2 2.9357(10) . ?
Ru2 C23 1.890(9) . ?
Ru2 C21 1.896(11) . ?
Ru2 C22 2.002(9) . ?
Ru2 C1 2.093(9) . ?
Ru2 Ru5 2.8448(10) . ?
Ru2 Ru3 2.9480(10) . ?
Ru3 C32 1.871(11) . ?
Ru3 C31 1.899(10) . ?
Ru3 C33 1.990(11) . ?
Ru3 C1 2.229(9) . ?
Ru3 Ru4 2.7732(11) . ?
Ru3 Ru5 2.7965(10) . ?
Ru4 C41 1.881(12) . ?
Ru4 C43 1.891(13) . ?
Ru4 C42 1.891(11) . ?
Ru4 C1 2.083(9) . ?
Ru4 Ru5 2.8714(11) . ?
Ru5 C1 1.945(8) . ?
Ru5 C6 2.187(13) . ?
Ru5 C5 2.188(15) . ?
Ru5 C7 2.188(12) . ?
Ru5 C3 2.189(13) . ?
Ru5 C2 2.194(12) . ?
Ru5 C4 2.207(14) . ?
O11 C11 1.164(12) . ?
O12 C12 1.126(12) . ?
O13 C13 1.176(12) . ?
O21 C21 1.142(11) . ?
O22 C22 1.168(11) . ?
O23 C23 1.130(10) . ?
O31 C31 1.146(11) . ?
O32 C32 1.138(12) . ?
O33 C33 1.174(12) . ?
O41 C41 1.150(13) . ?
O42 C42 1.136(12) . ?
O43 C43 1.135(14) . ?
C2 C3 1.30(3) . ?
C2 C7 1.36(2) . ?
C3 C4 1.33(3) . ?
C4 C5 1.37(3) . ?
C5 C6 1.32(3) . ?
C6 C7 1.36(2) . ?
C50 C53 1.499(16) . ?
C50 C52 1.548(15) . ?
C50 C51 1.556(15) . ?
C54 C56 1.530(14) . ?
C54 C55 1.541(12) . ?
C54 C57 1.547(14) . ?
C58 C59 1.523(15) . ?
C58 C61 1.534(15) . ?
C58 C60 1.545(16) . ?
C62 C64 1.508(17) . ?
C62 C65 1.575(16) . ?
C62 C63 1.61(2) . ?
C66 C67 1.485(17) . ?
C66 C69 1.551(14) . ?
C66 C68 1.62(2) . ?
C70 C73 1.484(17) . ?
C70 C71 1.542(16) . ?
C70 C72 1.64(2) . ?
C80 C82 1.31(3) 5_775 ?
C80 C81 1.36(3) . ?
C81 C82 1.32(3) . ?
C82 C80 1.31(3) 5_775 ?
